data_2022289
loop_
_publ_author_name
'Rosiak, Damian'
'Okuniewski, Andrzej'
'Chojnacki, Jaros\/law'

_publ_section_title
;
 The influence of the type of halogen substituent and its position on the
 molecular conformation, intermolecular interactions and crystal packing
 for a series of 1-benzoyl-3-(halogenophenyl)thioureas
;
_journal_coeditor_code WP3011
_journal_issue 1
_journal_name_full 'Acta Crystallographica Section C'
_journal_page_first 11
_journal_page_last 19
_journal_paper_doi 10.1107/S2053229620015594
_journal_volume 77
_journal_year 2021
_chemical_formula_iupac 'C14 H11 Br N2 O S'
_chemical_formula_moiety 'C14 H11 Br N2 O S'
_chemical_formula_sum 'C14 H11 Br N2 O S'
_chemical_formula_weight 335.23
_chemical_name_common 1-Benzoyl-3-<i>o</i>-bromophenylthiourea
_chemical_name_systematic
;
1-Benzoyl-3-(2-bromophenyl)thiourea
;
_space_group_crystal_system monoclinic
_space_group_IT_number 14
_space_group_name_Hall '-P 2yn'
_space_group_name_H-M_alt 'P 1 21/n 1'
_atom_sites_solution_hydrogens geom
_atom_sites_solution_primary dual
_audit_creation_method
;
Olex2 1.2
(compiled 2018.05.29 svn.r3508 for OlexSys, GUI svn.r5506)
;
_cell_angle_alpha 90
_cell_angle_beta 95.183(8)
_cell_angle_gamma 90
_cell_formula_units_Z 4
_cell_length_a 3.9592(4)
_cell_length_b 15.142(2)
_cell_length_c 22.250(2)
_cell_measurement_reflns_used 7760
_cell_measurement_temperature 120
_cell_measurement_theta_max 29.66
_cell_measurement_theta_min 2.69
_cell_volume 1328.4(3)
_computing_cell_refinement
;
X-AREA (Stoe & Cie, 2009)
;
_computing_data_collection
;
X-AREA (Stoe & Cie, 2009)
;
_computing_data_reduction
;
X-RED32 (Stoe & Cie, 2009)
;
_computing_molecular_graphics
;
OLEX2 (Dolomanov <i>et al.</i>,  2009)
;
_computing_publication_material
;
OLEX2 (Dolomanov <i>et al.</i>,  2009)
;
_computing_structure_refinement
;
SHELXL2018 (Sheldrick, 2015<i>b</i>)
;
_computing_structure_solution
;
SHELXT (Sheldrick, 2015<i>a</i>)
;
_diffrn_ambient_temperature 120
_diffrn_detector 'image plate (34 cm diameter)'
_diffrn_detector_area_resol_mean 6.67
_diffrn_measured_fraction_theta_full 0.994
_diffrn_measured_fraction_theta_max 0.995
_diffrn_measurement_device '2-circle goniometer'
_diffrn_measurement_device_type 'Stoe IPDS 2T'
_diffrn_measurement_method 'rotation method, \w scans'
_diffrn_radiation_monochromator 'parabolic x-ray mirror'
_diffrn_radiation_probe x-ray
_diffrn_radiation_type MoK\a
_diffrn_radiation_wavelength 0.71073
_diffrn_reflns_av_R_equivalents 0.0569
_diffrn_reflns_av_unetI/netI 0.0541
_diffrn_reflns_limit_h_max 4
_diffrn_reflns_limit_h_min -5
_diffrn_reflns_limit_k_max 20
_diffrn_reflns_limit_k_min -20
_diffrn_reflns_limit_l_max 28
_diffrn_reflns_limit_l_min -30
_diffrn_reflns_number 7908
_diffrn_reflns_theta_full 25.242
_diffrn_reflns_theta_max 28.996
_diffrn_reflns_theta_min 2.690
_diffrn_source 'GeniX Mo, 0.05 x 0.05 mm2 microfocus'
_diffrn_source_current 1.000
_diffrn_source_power 0.050
_diffrn_source_voltage 50
_exptl_absorpt_coefficient_mu 3.243
_exptl_absorpt_correction_T_max 0.8920
_exptl_absorpt_correction_T_min 0.3786
_exptl_absorpt_correction_type integration
_exptl_absorpt_process_details
;
[X-RED32 (Stoe & Cie, 2009), by Gaussian integration,
analogous to Coppens (1970)]
;
_exptl_crystal_colour colourless
_exptl_crystal_density_diffrn 1.676
_exptl_crystal_description needle
_exptl_crystal_F_000 672
_exptl_crystal_size_max 0.76
_exptl_crystal_size_mid 0.05
_exptl_crystal_size_min 0.034
_refine_diff_density_max 1.061
_refine_diff_density_min -1.475
_refine_ls_extinction_method none
_refine_ls_goodness_of_fit_ref 1.069
_refine_ls_hydrogen_treatment constr
_refine_ls_matrix_type full
_refine_ls_number_parameters 172
_refine_ls_number_reflns 3530
_refine_ls_number_restraints 0
_refine_ls_restrained_S_all 1.069
_refine_ls_R_factor_all 0.0626
_refine_ls_R_factor_gt 0.0492
_refine_ls_shift/su_max 0.001
_refine_ls_shift/su_mean 0.000
_refine_ls_structure_factor_coef Fsqd
_refine_ls_weighting_details 'w=1/[\s^2^(Fo^2^)+(0.0967P)^2^+0.6126P] where P=(Fo^2^+2Fc^2^)/3'
_refine_ls_weighting_scheme calc
_refine_ls_wR_factor_gt 0.1270
_refine_ls_wR_factor_ref 0.1450
_reflns_number_gt 2917
_reflns_number_total 3566
_reflns_threshold_expression I>=2u(I)
_cod_data_source_file wp3011sup1.cif
_cod_data_source_block 4
_cod_depositor_comments 'Adding full bibliography for 2022286--2022290.cif.'
_cod_database_code 2022289
_cod_database_fobs_code 2022289
_shelx_space_group_comment
;
The symmetry employed for this shelxl refinement is uniquely defined
by the following loop, which should always be used as a source of
symmetry information in preference to the above space-group names.
They are only intended as comments.
;
_shelx_estimated_absorpt_t_min 0.192
_shelx_estimated_absorpt_t_max 0.898

loop_
_space_group_symop_operation_xyz
'x, y, z'
'-x+1/2, y+1/2, -z+1/2'
'-x, -y, -z'
'x-1/2, -y-1/2, z-1/2'

loop_
_atom_site_type_symbol
_atom_site_label
_atom_site_fract_x
_atom_site_fract_y
_atom_site_fract_z
_atom_site_U_iso_or_equiv
_atom_site_adp_type
_atom_site_calc_flag
_atom_site_occupancy
_atom_site_disorder_assembly
_atom_site_disorder_group
Br Br1 0.83362(8) 0.34433(2) 0.77092(2) 0.01943(14) Uani d 1 . .
S S1 0.6259(2) 0.54961(5) 0.58644(4) 0.01665(18) Uani d 1 . .
O O1 0.2706(9) 0.27419(16) 0.62856(12) 0.0297(6) Uani d 1 . .
N N1 0.3562(7) 0.39130(16) 0.56653(12) 0.0161(5) Uani d 1 . .
H H1 0.353938 0.406926 0.528399 0.019 Uiso calc 1 . .
N N2 0.4080(8) 0.43571(16) 0.66660(13) 0.0173(5) Uani d 1 . .
H H2 0.329777 0.382603 0.673484 0.021 Uiso calc 1 . .
C C26 0.6616(8) 0.46142(19) 0.76882(15) 0.0162(6) Uani d 1 . .
C C21 0.4747(8) 0.49224(19) 0.71708(14) 0.0154(6) Uani d 1 . .
C C23 0.3934(9) 0.6301(2) 0.76853(16) 0.0189(6) Uani d 1 . .
H H23 0.297239 0.687607 0.768823 0.023 Uiso calc 1 . .
C C25 0.7230(8) 0.5146(2) 0.81993(15) 0.0190(6) Uani d 1 . .
H H25 0.853494 0.492943 0.854762 0.023 Uiso calc 1 . .
C C22 0.3352(8) 0.5774(2) 0.71732(15) 0.0175(6) Uani d 1 . .
H H22 0.201802 0.598914 0.682784 0.021 Uiso calc 1 . .
C C1 0.4536(8) 0.45618(19) 0.60940(14) 0.0140(5) Uani d 1 . .
C C11 0.1546(8) 0.25167(18) 0.52290(14) 0.0160(6) Uani d 1 . .
C C14 -0.0510(9) 0.1466(2) 0.42403(17) 0.0221(7) Uani d 1 . .
H H14 -0.119601 0.110393 0.390232 0.026 Uiso calc 1 . .
C C24 0.5898(9) 0.5998(2) 0.81905(16) 0.0201(6) Uani d 1 . .
H H24 0.633754 0.637177 0.853146 0.024 Uiso calc 1 . .
C C16 -0.0313(8) 0.2886(2) 0.47280(15) 0.0171(6) Uani d 1 . .
H H16 -0.084947 0.349728 0.472294 0.021 Uiso calc 1 . .
C C12 0.2344(9) 0.16178(19) 0.52423(16) 0.0192(6) Uani d 1 . .
H H12 0.353727 0.136073 0.558862 0.023 Uiso calc 1 . .
C C10 0.2633(9) 0.30534(19) 0.57767(15) 0.0185(6) Uani d 1 . .
C C13 0.1350(9) 0.1106(2) 0.47352(17) 0.0227(7) Uani d 1 . .
H H13 0.196328 0.049976 0.473065 0.027 Uiso calc 1 . .
C C15 -0.1383(9) 0.2354(2) 0.42343(15) 0.0201(6) Uani d 1 . .
H H15 -0.269855 0.259882 0.389659 0.024 Uiso calc 1 . .

loop_
_atom_site_aniso_label
_atom_site_aniso_U_11
_atom_site_aniso_U_22
_atom_site_aniso_U_33
_atom_site_aniso_U_12
_atom_site_aniso_U_13
_atom_site_aniso_U_23
Br1 0.0214(2) 0.01716(18) 0.0198(2) 0.00371(10) 0.00254(13) 0.00192(10)
S1 0.0205(4) 0.0149(3) 0.0147(4) -0.0040(2) 0.0020(3) 0.0016(2)
O1 0.0553(19) 0.0163(11) 0.0179(12) -0.0079(11) 0.0043(12) 0.0027(9)
N1 0.0226(13) 0.0130(10) 0.0129(12) -0.0018(9) 0.0018(10) 0.0009(9)
N2 0.0244(13) 0.0139(10) 0.0137(12) -0.0035(9) 0.0030(11) 0.0014(9)
C26 0.0136(12) 0.0163(12) 0.0188(15) -0.0009(10) 0.0021(12) 0.0022(11)
C21 0.0163(13) 0.0159(12) 0.0147(14) -0.0013(10) 0.0050(11) 0.0027(10)
C23 0.0203(14) 0.0141(13) 0.0232(16) -0.0032(11) 0.0072(13) -0.0003(11)
C25 0.0185(14) 0.0229(14) 0.0151(14) -0.0017(11) -0.0005(12) -0.0023(11)
C22 0.0187(14) 0.0157(12) 0.0183(14) -0.0028(10) 0.0034(12) 0.0007(11)
C1 0.0141(12) 0.0142(12) 0.0136(13) 0.0004(9) -0.0002(11) -0.0005(10)
C11 0.0201(13) 0.0134(12) 0.0152(14) -0.0039(10) 0.0047(12) 0.0007(10)
C14 0.0232(16) 0.0233(15) 0.0204(16) -0.0073(12) 0.0053(14) -0.0074(12)
C24 0.0225(15) 0.0187(13) 0.0197(15) -0.0029(11) 0.0057(13) -0.0048(11)
C16 0.0157(13) 0.0170(12) 0.0188(15) -0.0023(10) 0.0024(12) -0.0007(11)
C12 0.0220(15) 0.0155(13) 0.0197(16) 0.0003(10) 0.0001(13) 0.0010(11)
C10 0.0251(15) 0.0133(13) 0.0173(15) -0.0019(10) 0.0023(13) 0.0019(10)
C13 0.0262(16) 0.0158(13) 0.0268(17) -0.0019(12) 0.0058(14) -0.0029(12)
C15 0.0207(15) 0.0229(14) 0.0164(15) -0.0030(11) 0.0003(12) -0.0006(11)

loop_
_atom_type_symbol
_atom_type_description
_atom_type_scat_dispersion_real
_atom_type_scat_dispersion_imag
_atom_type_scat_source
C C 0.0033 0.0016 'International Tables Vol C Tables 4.2.6.8 and 6.1.1.4'
H H 0.0000 0.0000 'International Tables Vol C Tables 4.2.6.8 and 6.1.1.4'
Br Br -0.2901 2.4595 'International Tables Vol C Tables 4.2.6.8 and 6.1.1.4'
N N 0.0061 0.0033 'International Tables Vol C Tables 4.2.6.8 and 6.1.1.4'
O O 0.0106 0.0060 'International Tables Vol C Tables 4.2.6.8 and 6.1.1.4'
S S 0.1246 0.1234 'International Tables Vol C Tables 4.2.6.8 and 6.1.1.4'

loop_
_geom_angle_atom_site_label_1
_geom_angle_atom_site_label_2
_geom_angle_atom_site_label_3
_geom_angle_site_symmetry_1
_geom_angle_site_symmetry_3
_geom_angle
_geom_angle_publ_flag
C1 N1 H1 . . 116.5 ?
C10 N1 H1 . . 116.5 ?
C10 N1 C1 . . 126.9(3) ?
C21 N2 H2 . . 117.2 ?
C1 N2 H2 . . 117.2 ?
C1 N2 C21 . . 125.6(3) ?
C21 C26 Br1 . . 119.8(2) ?
C21 C26 C25 . . 121.4(3) ?
C25 C26 Br1 . . 118.9(2) ?
C26 C21 N2 . . 120.0(3) ?
C26 C21 C22 . . 119.0(3) ?
C22 C21 N2 . . 120.8(3) ?
C22 C23 H23 . . 119.6 ?
C24 C23 H23 . . 119.6 ?
C24 C23 C22 . . 120.8(3) ?
C26 C25 H25 . . 120.5 ?
C24 C25 C26 . . 119.0(3) ?
C24 C25 H25 . . 120.5 ?
C21 C22 H22 . . 120.2 ?
C23 C22 C21 . . 119.6(3) ?
C23 C22 H22 . . 120.2 ?
N1 C1 S1 . . 118.8(2) ?
N2 C1 S1 . . 125.5(2) ?
N2 C1 N1 . . 115.7(3) ?
C16 C11 C12 . . 120.6(3) ?
C16 C11 C10 . . 121.7(3) ?
C12 C11 C10 . . 117.7(3) ?
C13 C14 H14 . . 119.9 ?
C13 C14 C15 . . 120.3(3) ?
C15 C14 H14 . . 119.9 ?
C23 C24 C25 . . 120.2(3) ?
C23 C24 H24 . . 119.9 ?
C25 C24 H24 . . 119.9 ?
C11 C16 H16 . . 120.1 ?
C11 C16 C15 . . 119.9(3) ?
C15 C16 H16 . . 120.1 ?
C11 C12 H12 . . 120.8 ?
C13 C12 C11 . . 118.5(3) ?
C13 C12 H12 . . 120.8 ?
O1 C10 N1 . . 123.0(3) ?
O1 C10 C11 . . 121.7(3) ?
N1 C10 C11 . . 115.3(3) ?
C14 C13 C12 . . 121.1(3) ?
C14 C13 H13 . . 119.4 ?
C12 C13 H13 . . 119.4 ?
C14 C15 C16 . . 119.6(3) ?
C14 C15 H15 . . 120.2 ?
C16 C15 H15 . . 120.2 ?

loop_
_geom_bond_atom_site_label_1
_geom_bond_atom_site_label_2
_geom_bond_site_symmetry_2
_geom_bond_distance
_geom_bond_publ_flag
Br1 C26 . 1.898(3) ?
S1 C1 . 1.671(3) ?
O1 C10 . 1.225(4) ?
N1 H1 . 0.8800 ?
N1 C1 . 1.399(4) ?
N1 C10 . 1.381(4) ?
N2 H2 . 0.8800 ?
N2 C21 . 1.418(4) ?
N2 C1 . 1.338(4) ?
C26 C21 . 1.392(5) ?
C26 C25 . 1.396(4) ?
C21 C22 . 1.402(4) ?
C23 H23 . 0.9500 ?
C23 C22 . 1.394(5) ?
C23 C24 . 1.386(5) ?
C25 H25 . 0.9500 ?
C25 C24 . 1.394(5) ?
C22 H22 . 0.9500 ?
C11 C16 . 1.396(5) ?
C11 C12 . 1.397(4) ?
C11 C10 . 1.495(4) ?
C14 H14 . 0.9500 ?
C14 C13 . 1.380(6) ?
C14 C15 . 1.389(5) ?
C24 H24 . 0.9500 ?
C16 H16 . 0.9500 ?
C16 C15 . 1.396(5) ?
C12 H12 . 0.9500 ?
C12 C13 . 1.396(5) ?
C13 H13 . 0.9500 ?
C15 H15 . 0.9500 ?

loop_
_geom_hbond_atom_site_label_D
_geom_hbond_atom_site_label_H
_geom_hbond_atom_site_label_A
_geom_hbond_site_symmetry_A
_geom_hbond_distance_DH
_geom_hbond_distance_HA
_geom_hbond_distance_DA
_geom_hbond_angle_DHA
_geom_hbond_publ_flag
N1 H1 S1 3_666 0.88 2.65 3.526(3) 177.4 yes
N2 H2 O1 . 0.88 1.93 2.629(4) 135.8 yes
